data_4025876
loop_
_publ_author_name
'Karol Michalak'
'Micha\/l Michalak'
'Jerzy Wicha'

_publ_section_title
;
 Construction of the Tricyclic 5-7-6 Scaffold of Fungi-Derived
 Diterpenoids. Total Synthesis of (\+-)-Heptemerone G and an Approach to
 Danishefsky's Intermediate for Guanacastepene A Synthesis
;
_journal_name_full 'Journal of Organic Chemistry'
_journal_page_first 8337
_journal_page_last 8350
_journal_paper_doi 10.1021/jo101758t
_journal_volume 75
_journal_year 2010
_chemical_formula_moiety 'C20 H30 Br O3'
_chemical_formula_sum 'C20 H30 Br O3'
_chemical_formula_weight 398.35
_chemical_name_systematic
;
 ?
;
_space_group_IT_number 2
_symmetry_cell_setting triclinic
_symmetry_space_group_name_Hall '-P 1'
_symmetry_space_group_name_H-M 'P -1'
_atom_sites_solution_hydrogens geom
_atom_sites_solution_primary direct
_atom_sites_solution_secondary difmap
_audit_creation_method SHELXL-97
_cell_angle_alpha 91.009(3)
_cell_angle_beta 93.458(3)
_cell_angle_gamma 102.291(3)
_cell_formula_units_Z 4
_cell_length_a 10.7270(7)
_cell_length_b 13.2190(6)
_cell_length_c 14.0300(9)
_cell_measurement_reflns_used 5369
_cell_measurement_temperature 100(2)
_cell_measurement_theta_max 27.48
_cell_measurement_theta_min 1.0
_cell_volume 1939.4(2)
_computing_structure_refinement 'SHELXL-97 (Sheldrick, 1997)'
_diffrn_ambient_temperature 100(2)
_diffrn_measured_fraction_theta_full 0.997
_diffrn_measured_fraction_theta_max 0.997
_diffrn_measurement_device_type Kappa/ccd
_diffrn_radiation_monochromator graphite
_diffrn_radiation_source 'fine-focus sealed tube'
_diffrn_radiation_type MoK\a
_diffrn_radiation_wavelength 0.71073
_diffrn_reflns_av_R_equivalents 0.0388
_diffrn_reflns_av_sigmaI/netI 0.0478
_diffrn_reflns_limit_h_max 11
_diffrn_reflns_limit_h_min -11
_diffrn_reflns_limit_k_max 13
_diffrn_reflns_limit_k_min -13
_diffrn_reflns_limit_l_max 14
_diffrn_reflns_limit_l_min -14
_diffrn_reflns_number 9002
_diffrn_reflns_theta_full 21.97
_diffrn_reflns_theta_max 21.97
_diffrn_reflns_theta_min 1.95
_exptl_absorpt_coefficient_mu 2.134
_exptl_absorpt_correction_T_max 0.5866
_exptl_absorpt_correction_T_min 0.4780
_exptl_absorpt_correction_type refdelf
_exptl_absorpt_process_details xabs2
_exptl_crystal_colour colourless
_exptl_crystal_density_diffrn 1.364
_exptl_crystal_density_method 'not measured'
_exptl_crystal_description needle
_exptl_crystal_F_000 836
_exptl_crystal_size_max 0.14
_exptl_crystal_size_mid 0.12
_exptl_crystal_size_min 0.08
_refine_diff_density_max 1.088
_refine_diff_density_min -0.622
_refine_diff_density_rms 0.120
_refine_ls_extinction_method none
_refine_ls_goodness_of_fit_ref 1.258
_refine_ls_hydrogen_treatment mixed
_refine_ls_matrix_type full
_refine_ls_number_parameters 441
_refine_ls_number_reflns 4711
_refine_ls_number_restraints 0
_refine_ls_restrained_S_all 1.258
_refine_ls_R_factor_all 0.0897
_refine_ls_R_factor_gt 0.0777
_refine_ls_shift/su_max 0.001
_refine_ls_shift/su_mean 0.000
_refine_ls_structure_factor_coef Fsqd
_refine_ls_weighting_details 'calc w=1/[\s^2^(Fo^2^)+(0.0000P)^2^+29.8490P] where P=(Fo^2^+2Fc^2^)/3'
_refine_ls_weighting_scheme calc
_refine_ls_wR_factor_gt 0.1855
_refine_ls_wR_factor_ref 0.1891
_reflns_number_gt 4074
_reflns_number_total 4711
_reflns_threshold_expression >2sigma(I)
_cod_data_source_file jo101758t_si_004.cif
_cod_data_source_block shelxl
_cod_depositor_comments
;
The following automatic conversions were performed:

'_symmetry_cell_setting' value 'Triclinic' changed to 'triclinic'
according to the built-in table from CIF Core dictionary named
'cif_core.dic' version 2.4.1 from 2010-06-29.

Automatic conversion script
Id: cif_fix_values 1646 2011-03-28 12:23:43Z adriana 
;
_cod_database_code 4025876

loop_
_symmetry_equiv_pos_as_xyz
'x, y, z'
'-x, -y, -z'

loop_
_atom_site_label
_atom_site_type_symbol
_atom_site_fract_x
_atom_site_fract_y
_atom_site_fract_z
_atom_site_U_iso_or_equiv
_atom_site_adp_type
_atom_site_occupancy
_atom_site_symmetry_multiplicity
_atom_site_calc_flag
_atom_site_refinement_flags
_atom_site_disorder_assembly
_atom_site_disorder_group
Br1 Br -0.09024(11) 0.32740(9) 0.71770(8) 0.0342(3) Uani 1 1 d . . .
O1 O -0.1224(7) 0.0842(6) 0.6235(5) 0.0341(19) Uani 1 1 d . . .
O2 O 0.1423(6) 0.4992(5) 0.6252(5) 0.0235(16) Uani 1 1 d . . .
O3 O 0.2299(7) 0.3602(5) 0.6587(5) 0.0243(17) Uani 1 1 d . . .
C1 C 0.1697(9) 0.4074(7) 0.5834(7) 0.019(2) Uani 1 1 d . . .
C2 C 0.2521(10) 0.4299(8) 0.4991(7) 0.026(3) Uani 1 1 d . . .
H2A H 0.3279 0.3986 0.5079 0.031 Uiso 1 1 calc R . .
H2B H 0.2819 0.5056 0.4932 0.031 Uiso 1 1 calc R . .
C3 C 0.1706(9) 0.3833(7) 0.4091(7) 0.022(2) Uani 1 1 d . . .
H3 H 0.1209 0.4356 0.3872 0.026 Uiso 1 1 calc R . .
C4 C -0.0488(9) 0.2600(7) 0.3813(7) 0.021(2) Uani 1 1 d . . .
H4A H -0.0236 0.2488 0.3159 0.026 Uiso 1 1 calc R . .
H4B H -0.0902 0.3201 0.3796 0.026 Uiso 1 1 calc R . .
C5 C -0.1502(10) 0.1648(8) 0.4048(7) 0.027(3) Uani 1 1 d . . .
H5A H -0.1081 0.1051 0.4066 0.032 Uiso 1 1 calc R . .
H5B H -0.2151 0.1515 0.3503 0.032 Uiso 1 1 calc R . .
C6 C -0.2233(9) 0.1637(8) 0.4975(7) 0.024(2) Uani 1 1 d . . .
C7 C -0.1233(9) 0.1642(8) 0.5820(7) 0.024(2) Uani 1 1 d . . .
C8 C -0.0180(10) 0.2586(8) 0.6143(7) 0.021(2) Uani 1 1 d . . .
H8 H 0.0538 0.2308 0.6449 0.025 Uiso 1 1 calc R . .
C8A C 0.0402(9) 0.3361(8) 0.5435(7) 0.021(2) Uani 1 1 d . . .
H8A H -0.0214 0.3817 0.5287 0.025 Uiso 1 1 calc R . .
C3A C 0.0725(10) 0.2902(8) 0.4456(7) 0.021(2) Uani 1 1 d . . .
C9 C 0.2517(10) 0.3654(8) 0.3274(7) 0.029(3) Uani 1 1 d . . .
C10 C 0.1755(11) 0.3323(8) 0.2319(7) 0.030(3) Uani 1 1 d . . .
H10A H 0.1244 0.2619 0.2361 0.039 Uiso 1 1 calc R . .
H10B H 0.2347 0.3341 0.1811 0.039 Uiso 1 1 calc R . .
H10C H 0.1188 0.3799 0.2175 0.039 Uiso 1 1 calc R . .
C11 C 0.3545(11) 0.4658(8) 0.3121(8) 0.035(3) Uani 1 1 d . . .
H11A H 0.3121 0.5235 0.3000 0.045 Uiso 1 1 calc R . .
H11B H 0.4030 0.4549 0.2572 0.045 Uiso 1 1 calc R . .
H11C H 0.4128 0.4819 0.3694 0.045 Uiso 1 1 calc R . .
C12 C 0.1355(10) 0.1966(8) 0.4620(7) 0.024(2) Uani 1 1 d . . .
H12A H 0.0786 0.1437 0.4965 0.031 Uiso 1 1 calc R . .
H12B H 0.2169 0.2192 0.4998 0.031 Uiso 1 1 calc R . .
H12C H 0.1510 0.1674 0.4003 0.031 Uiso 1 1 calc R . .
C13 C -0.3251(11) 0.0631(8) 0.4955(8) 0.033(3) Uani 1 1 d . . .
H13A H -0.2853 0.0042 0.4843 0.043 Uiso 1 1 calc R . .
H13B H -0.3906 0.0648 0.4440 0.043 Uiso 1 1 calc R . .
H13C H -0.3649 0.0560 0.5568 0.043 Uiso 1 1 calc R . .
C14 C -0.2858(10) 0.2590(8) 0.5009(7) 0.025(2) Uani 1 1 d . . .
H14A H -0.2180 0.3218 0.5155 0.030 Uiso 1 1 calc R . .
H14B H -0.3264 0.2666 0.4369 0.030 Uiso 1 1 calc R . .
C15 C -0.3853(10) 0.2525(9) 0.5738(9) 0.035(3) Uani 1 1 d . . .
H15 H -0.3580 0.2512 0.6393 0.042 Uiso 1 1 calc R . .
C16 C -0.5065(11) 0.2486(10) 0.5524(9) 0.043(3) Uani 1 1 d . . .
H16A H -0.5370 0.2498 0.4875 0.052 Uiso 1 1 calc R . .
H16B H -0.5642 0.2446 0.6017 0.052 Uiso 1 1 calc R . .
C17 C 0.2389(13) 0.5312(10) 0.7018(9) 0.052(4) Uani 1 1 d . . .
H17A H 0.2056 0.5666 0.7543 0.062 Uiso 1 1 calc R . .
H17B H 0.3151 0.5782 0.6789 0.062 Uiso 1 1 calc R . .
C18 C 0.2692(12) 0.4344(8) 0.7328(8) 0.035(3) Uani 1 1 d . . .
H18A H 0.3624 0.4440 0.7481 0.042 Uiso 1 1 calc R . .
H18B H 0.2244 0.4115 0.7908 0.042 Uiso 1 1 calc R . .
Br1' Br 0.60870(11) 0.20158(8) 1.19743(7) 0.0283(3) Uani 1 1 d . . .
O1' O 0.5676(7) 0.4244(5) 1.1021(5) 0.0287(18) Uani 1 1 d . . .
O2' O 0.3877(7) -0.0041(5) 1.1255(5) 0.0261(17) Uani 1 1 d . . .
O3' O 0.2740(7) 0.1188(5) 1.1586(5) 0.0265(17) Uani 1 1 d . . .
C1' C 0.3281(10) 0.0725(8) 1.0820(7) 0.024(2) Uani 1 1 d . . .
C2' C 0.2247(11) 0.0263(8) 1.0047(7) 0.030(3) Uani 1 1 d . . .
H2'1 H 0.1434 0.0468 1.0171 0.036 Uiso 1 1 calc R . .
H2'2 H 0.2097 -0.0503 1.0035 0.036 Uiso 1 1 calc R . .
C3' C 0.2729(9) 0.0686(7) 0.9086(7) 0.016(2) Uani 1 1 d . . .
H3' H 0.3302 0.0242 0.8853 0.020 Uiso 1 1 calc R . .
C4' C 0.4590(9) 0.2165(7) 0.8649(7) 0.020(2) Uani 1 1 d . . .
H4'1 H 0.5150 0.1661 0.8614 0.024 Uiso 1 1 calc R . .
H4'2 H 0.4128 0.2150 0.8015 0.024 Uiso 1 1 calc R . .
C5' C 0.5445(10) 0.3241(8) 0.8820(7) 0.024(2) Uani 1 1 d . . .
H5'1 H 0.4878 0.3738 0.8874 0.029 Uiso 1 1 calc R . .
H5'2 H 0.5917 0.3413 0.8239 0.029 Uiso 1 1 calc R . .
C6' C 0.6444(10) 0.3453(7) 0.9694(7) 0.025(3) Uani 1 1 d . . .
C7' C 0.5708(9) 0.3448(8) 1.0583(7) 0.022(2) Uani 1 1 d . . .
C8' C 0.4927(9) 0.2455(8) 1.0982(7) 0.023(2) Uani 1 1 d . . .
H8' H 0.4227 0.2664 1.1326 0.027 Uiso 1 1 calc R . .
C8A' C 0.4292(9) 0.1519(7) 1.0330(7) 0.019(2) Uani 1 1 d . . .
H8A' H 0.4977 0.1159 1.0147 0.023 Uiso 1 1 calc R . .
C3A' C 0.3588(9) 0.1779(8) 0.9388(7) 0.022(2) Uani 1 1 d . . .
C9' C 0.1619(10) 0.0631(8) 0.8315(8) 0.031(3) Uani 1 1 d . . .
C10' C 0.0863(10) -0.0509(8) 0.8228(8) 0.030(3) Uani 1 1 d . . .
H10D H 0.0218 -0.0587 0.7691 0.039 Uiso 1 1 calc R . .
H10E H 0.0441 -0.0694 0.8820 0.039 Uiso 1 1 calc R . .
H10F H 0.1453 -0.0965 0.8118 0.039 Uiso 1 1 calc R . .
C11' C 0.2043(11) 0.0942(8) 0.7334(8) 0.035(3) Uani 1 1 d . . .
H11D H 0.2486 0.1672 0.7357 0.045 Uiso 1 1 calc R . .
H11E H 0.1293 0.0843 0.6879 0.045 Uiso 1 1 calc R . .
H11F H 0.2623 0.0511 0.7129 0.045 Uiso 1 1 calc R . .
C12' C 0.2746(10) 0.2568(8) 0.9573(8) 0.029(3) Uani 1 1 d . . .
H12D H 0.2139 0.2300 1.0051 0.038 Uiso 1 1 calc R . .
H12E H 0.2275 0.2676 0.8977 0.038 Uiso 1 1 calc R . .
H12F H 0.3290 0.3227 0.9810 0.038 Uiso 1 1 calc R . .
C13' C 0.7266(10) 0.4541(8) 0.9579(8) 0.028(3) Uani 1 1 d . . .
H13D H 0.7813 0.4755 1.0164 0.037 Uiso 1 1 calc R . .
H13E H 0.6709 0.5031 0.9462 0.037 Uiso 1 1 calc R . .
H13F H 0.7801 0.4532 0.9039 0.037 Uiso 1 1 calc R . .
C14' C 0.7307(9) 0.2662(8) 0.9680(7) 0.021(2) Uani 1 1 d . . .
H14C H 0.6810 0.1985 0.9870 0.025 Uiso 1 1 calc R . .
H14D H 0.7543 0.2577 0.9016 0.025 Uiso 1 1 calc R . .
C15' C 0.8505(10) 0.2942(8) 1.0317(7) 0.027(3) Uani 1 1 d . . .
H15' H 0.8421 0.3027 1.0982 0.033 Uiso 1 1 calc R . .
C16' C 0.9686(12) 0.3080(10) 1.0016(9) 0.045(3) Uani 1 1 d . . .
H16C H 0.9806 0.3001 0.9356 0.054 Uiso 1 1 calc R . .
H16D H 1.0405 0.3258 1.0463 0.054 Uiso 1 1 calc R . .
C17' C 0.3252(13) -0.0323(9) 1.2106(8) 0.042(3) Uani 1 1 d . . .
H17C H 0.3849 -0.0517 1.2601 0.050 Uiso 1 1 calc R . .
H17D H 0.2516 -0.0914 1.1980 0.050 Uiso 1 1 calc R . .
C18' C 0.2820(15) 0.0616(10) 1.2412(9) 0.054(4) Uani 1 1 d . . .
H18C H 0.1975 0.0426 1.2685 0.064 Uiso 1 1 calc R . .
H18D H 0.3439 0.1024 1.2900 0.064 Uiso 1 1 calc R . .

loop_
_atom_site_aniso_label
_atom_site_aniso_U_11
_atom_site_aniso_U_22
_atom_site_aniso_U_33
_atom_site_aniso_U_23
_atom_site_aniso_U_13
_atom_site_aniso_U_12
Br1 0.0333(7) 0.0474(8) 0.0201(6) -0.0060(5) 0.0050(5) 0.0041(5)
O1 0.031(5) 0.029(5) 0.037(5) 0.010(4) 0.001(4) -0.004(4)
O2 0.030(4) 0.019(4) 0.020(4) -0.003(3) -0.008(3) 0.006(3)
O3 0.034(4) 0.018(4) 0.020(4) 0.001(3) -0.009(3) 0.007(3)
C1 0.022(6) 0.011(5) 0.019(6) -0.004(4) -0.013(5) -0.002(4)
C2 0.030(6) 0.027(6) 0.019(6) 0.009(5) 0.001(5) -0.002(5)
C3 0.015(5) 0.019(6) 0.029(6) 0.006(5) 0.004(5) -0.003(4)
C4 0.017(6) 0.023(6) 0.025(6) -0.004(5) 0.000(5) 0.007(5)
C5 0.036(7) 0.025(6) 0.019(6) 0.003(5) 0.005(5) 0.004(5)
C6 0.016(6) 0.033(6) 0.024(6) 0.002(5) 0.000(5) 0.007(5)
C7 0.018(6) 0.036(7) 0.018(6) 0.009(5) 0.004(5) 0.004(5)
C8 0.028(6) 0.028(6) 0.010(5) 0.004(4) 0.003(4) 0.011(5)
C8A 0.020(6) 0.025(6) 0.018(5) -0.007(5) -0.005(4) 0.010(5)
C3A 0.028(6) 0.023(6) 0.013(5) -0.004(4) 0.005(5) 0.006(5)
C9 0.026(6) 0.033(6) 0.021(6) -0.002(5) 0.010(5) -0.008(5)
C10 0.035(7) 0.029(6) 0.026(6) 0.001(5) 0.000(5) 0.009(5)
C11 0.040(7) 0.034(7) 0.026(6) 0.007(5) 0.009(5) -0.005(6)
C12 0.028(6) 0.024(6) 0.016(5) -0.003(5) 0.004(5) -0.001(5)
C13 0.038(7) 0.026(6) 0.032(7) 0.001(5) -0.002(5) 0.000(5)
C14 0.017(6) 0.033(6) 0.024(6) 0.001(5) -0.004(5) 0.005(5)
C15 0.018(6) 0.046(7) 0.040(7) -0.002(6) -0.002(5) 0.007(5)
C16 0.031(8) 0.064(9) 0.037(7) 0.001(6) 0.008(6) 0.016(6)
C17 0.068(10) 0.040(8) 0.040(8) -0.014(6) -0.038(7) 0.007(7)
C18 0.047(8) 0.020(6) 0.032(7) 0.006(5) -0.017(6) -0.002(5)
Br1' 0.0335(7) 0.0292(6) 0.0204(6) 0.0022(5) -0.0060(5) 0.0048(5)
O1' 0.036(5) 0.025(4) 0.024(4) -0.009(3) 0.003(3) 0.004(3)
O2' 0.037(4) 0.022(4) 0.020(4) 0.005(3) 0.010(3) 0.006(3)
O3' 0.031(4) 0.024(4) 0.027(4) 0.000(3) 0.014(3) 0.008(3)
C1' 0.035(6) 0.020(6) 0.021(6) -0.007(5) 0.011(5) 0.009(5)
C2' 0.031(7) 0.030(6) 0.029(6) -0.001(5) -0.001(5) 0.006(5)
C3' 0.013(5) 0.018(5) 0.021(5) 0.001(4) 0.008(4) 0.008(4)
C4' 0.023(6) 0.023(6) 0.014(5) -0.001(4) 0.000(4) 0.006(5)
C5' 0.030(6) 0.024(6) 0.020(6) 0.003(5) 0.005(5) 0.006(5)
C6' 0.029(6) 0.016(6) 0.027(6) -0.005(5) -0.001(5) -0.001(5)
C7' 0.016(6) 0.029(6) 0.020(6) -0.002(5) -0.009(5) 0.005(5)
C8' 0.019(6) 0.025(6) 0.024(6) 0.001(5) -0.006(5) 0.008(5)
C8A' 0.023(6) 0.015(5) 0.021(6) -0.005(4) -0.003(5) 0.010(4)
C3A' 0.019(6) 0.020(6) 0.027(6) -0.007(5) -0.005(5) 0.004(5)
C9' 0.025(6) 0.031(6) 0.031(7) 0.004(5) -0.007(5) -0.001(5)
C10' 0.023(6) 0.034(7) 0.033(7) -0.005(5) -0.001(5) 0.006(5)
C11' 0.038(7) 0.028(6) 0.033(7) -0.004(5) -0.025(6) 0.003(5)
C12' 0.027(6) 0.028(6) 0.034(6) 0.003(5) -0.004(5) 0.011(5)
C13' 0.027(6) 0.023(6) 0.031(6) 0.001(5) 0.003(5) -0.002(5)
C14' 0.024(6) 0.024(6) 0.016(5) 0.002(4) 0.001(5) 0.006(5)
C15' 0.029(7) 0.035(7) 0.020(6) 0.003(5) 0.002(5) 0.011(5)
C16' 0.033(8) 0.067(9) 0.033(7) -0.001(6) 0.001(6) 0.007(7)
C17' 0.066(9) 0.035(7) 0.029(7) 0.005(6) 0.029(6) 0.014(6)
C18' 0.076(10) 0.055(9) 0.041(8) 0.020(7) 0.024(7) 0.032(8)

loop_
_atom_type_symbol
_atom_type_description
_atom_type_scat_dispersion_real
_atom_type_scat_dispersion_imag
_atom_type_scat_source
C C 0.0033 0.0016 'International Tables Vol C Tables 4.2.6.8 and 6.1.1.4'
H H 0.0000 0.0000 'International Tables Vol C Tables 4.2.6.8 and 6.1.1.4'
O O 0.0106 0.0060 'International Tables Vol C Tables 4.2.6.8 and 6.1.1.4'
Br Br -0.2901 2.4595 'International Tables Vol C Tables 4.2.6.8 and 6.1.1.4'

loop_
_geom_angle_atom_site_label_1
_geom_angle_atom_site_label_2
_geom_angle_atom_site_label_3
_geom_angle
_geom_angle_site_symmetry_1
_geom_angle_site_symmetry_3
_geom_angle_publ_flag
C1 O2 C17 105.6(8) . . ?
C18 O3 C1 107.6(7) . . ?
O3 C1 O2 105.7(7) . . ?
O3 C1 C2 112.2(8) . . ?
O2 C1 C2 112.6(8) . . ?
O3 C1 C8A 111.9(7) . . ?
O2 C1 C8A 108.3(8) . . ?
C2 C1 C8A 106.2(8) . . ?
C1 C2 C3 107.7(8) . . ?
C1 C2 H2A 110.2 . . ?
C3 C2 H2A 110.2 . . ?
C1 C2 H2B 110.2 . . ?
C3 C2 H2B 110.2 . . ?
H2A C2 H2B 108.5 . . ?
C9 C3 C2 112.4(8) . . ?
C9 C3 C3A 119.3(8) . . ?
C2 C3 C3A 104.3(8) . . ?
C9 C3 H3 106.7 . . ?
C2 C3 H3 106.7 . . ?
C3A C3 H3 106.7 . . ?
C3A C4 C5 119.1(9) . . ?
C3A C4 H4A 107.5 . . ?
C5 C4 H4A 107.5 . . ?
C3A C4 H4B 107.5 . . ?
C5 C4 H4B 107.5 . . ?
H4A C4 H4B 107.0 . . ?
C4 C5 C6 120.7(9) . . ?
C4 C5 H5A 107.2 . . ?
C6 C5 H5A 107.2 . . ?
C4 C5 H5B 107.2 . . ?
C6 C5 H5B 107.2 . . ?
H5A C5 H5B 106.8 . . ?
C13 C6 C14 110.7(8) . . ?
C13 C6 C7 109.8(9) . . ?
C14 C6 C7 112.6(8) . . ?
C13 C6 C5 107.8(8) . . ?
C14 C6 C5 109.4(8) . . ?
C7 C6 C5 106.3(8) . . ?
O1 C7 C8 116.6(9) . . ?
O1 C7 C6 119.2(9) . . ?
C8 C7 C6 124.1(9) . . ?
C8A C8 C7 120.9(8) . . ?
C8A C8 Br1 110.7(7) . . ?
C7 C8 Br1 105.0(7) . . ?
C8A C8 H8 106.4 . . ?
C7 C8 H8 106.4 . . ?
Br1 C8 H8 106.4 . . ?
C8 C8A C1 112.8(8) . . ?
C8 C8A C3A 116.2(8) . . ?
C1 C8A C3A 104.5(8) . . ?
C8 C8A H8A 107.6 . . ?
C1 C8A H8A 107.6 . . ?
C3A C8A H8A 107.6 . . ?
C4 C3A C12 111.1(8) . . ?
C4 C3A C3 113.4(8) . . ?
C12 C3A C3 110.4(8) . . ?
C4 C3A C8A 109.2(8) . . ?
C12 C3A C8A 110.9(8) . . ?
C3 C3A C8A 101.5(8) . . ?
C3 C9 C10 114.5(9) . . ?
C3 C9 C11 110.0(9) . . ?
C10 C9 C11 108.3(9) . . ?
C9 C10 H10A 109.5 . . ?
C9 C10 H10B 109.5 . . ?
H10A C10 H10B 109.5 . . ?
C9 C10 H10C 109.5 . . ?
H10A C10 H10C 109.5 . . ?
H10B C10 H10C 109.5 . . ?
C9 C11 H11A 109.5 . . ?
C9 C11 H11B 109.5 . . ?
H11A C11 H11B 109.5 . . ?
C9 C11 H11C 109.5 . . ?
H11A C11 H11C 109.5 . . ?
H11B C11 H11C 109.5 . . ?
C3A C12 H12A 109.5 . . ?
C3A C12 H12B 109.5 . . ?
H12A C12 H12B 109.5 . . ?
C3A C12 H12C 109.5 . . ?
H12A C12 H12C 109.5 . . ?
H12B C12 H12C 109.5 . . ?
C6 C13 H13A 109.5 . . ?
C6 C13 H13B 109.5 . . ?
H13A C13 H13B 109.5 . . ?
C6 C13 H13C 109.5 . . ?
H13A C13 H13C 109.5 . . ?
H13B C13 H13C 109.5 . . ?
C15 C14 C6 114.0(9) . . ?
C15 C14 H14A 108.8 . . ?
C6 C14 H14A 108.8 . . ?
C15 C14 H14B 108.8 . . ?
C6 C14 H14B 108.8 . . ?
H14A C14 H14B 107.7 . . ?
C16 C15 C14 124.2(11) . . ?
C16 C15 H15 117.9 . . ?
C14 C15 H15 117.9 . . ?
C15 C16 H16A 120.0 . . ?
C15 C16 H16B 120.0 . . ?
H16A C16 H16B 120.0 . . ?
O2 C17 C18 103.5(9) . . ?
O2 C17 H17A 111.1 . . ?
C18 C17 H17A 111.1 . . ?
O2 C17 H17B 111.1 . . ?
C18 C17 H17B 111.1 . . ?
H17A C17 H17B 109.0 . . ?
O3 C18 C17 108.3(9) . . ?
O3 C18 H18A 110.0 . . ?
C17 C18 H18A 110.0 . . ?
O3 C18 H18B 110.0 . . ?
C17 C18 H18B 110.0 . . ?
H18A C18 H18B 108.4 . . ?
C17' O2' C1' 106.8(8) . . ?
C18' O3' C1' 109.3(8) . . ?
O2' C1' O3' 105.4(8) . . ?
O2' C1' C2' 112.6(8) . . ?
O3' C1' C2' 110.6(9) . . ?
O2' C1' C8A' 109.3(8) . . ?
O3' C1' C8A' 112.4(8) . . ?
C2' C1' C8A' 106.6(8) . . ?
C1' C2' C3' 106.9(8) . . ?
C1' C2' H2'1 110.3 . . ?
C3' C2' H2'1 110.3 . . ?
C1' C2' H2'2 110.3 . . ?
C3' C2' H2'2 110.3 . . ?
H2'1 C2' H2'2 108.6 . . ?
C2' C3' C9' 112.0(8) . . ?
C2' C3' C3A' 102.7(8) . . ?
C9' C3' C3A' 118.5(8) . . ?
C2' C3' H3' 107.7 . . ?
C9' C3' H3' 107.7 . . ?
C3A' C3' H3' 107.7 . . ?
C5' C4' C3A' 117.7(8) . . ?
C5' C4' H4'1 107.9 . . ?
C3A' C4' H4'1 107.9 . . ?
C5' C4' H4'2 107.9 . . ?
C3A' C4' H4'2 107.9 . . ?
H4'1 C4' H4'2 107.2 . . ?
C4' C5' C6' 119.8(8) . . ?
C4' C5' H5'1 107.4 . . ?
C6' C5' H5'1 107.4 . . ?
C4' C5' H5'2 107.4 . . ?
C6' C5' H5'2 107.4 . . ?
H5'1 C5' H5'2 106.9 . . ?
C7' C6' C13' 109.3(8) . . ?
C7' C6' C14' 114.6(8) . . ?
C13' C6' C14' 108.9(9) . . ?
C7' C6' C5' 107.3(8) . . ?
C13' C6' C5' 106.6(8) . . ?
C14' C6' C5' 109.8(8) . . ?
O1' C7' C6' 121.7(9) . . ?
O1' C7' C8' 115.2(9) . . ?
C6' C7' C8' 123.0(9) . . ?
C7' C8' C8A' 121.8(9) . . ?
C7' C8' Br1' 105.4(6) . . ?
C8A' C8' Br1' 109.3(6) . . ?
C7' C8' H8' 106.5 . . ?
C8A' C8' H8' 106.5 . . ?
Br1' C8' H8' 106.5 . . ?
C8' C8A' C1' 113.3(8) . . ?
C8' C8A' C3A' 115.4(8) . . ?
C1' C8A' C3A' 105.0(8) . . ?
C8' C8A' H8A' 107.6 . . ?
C1' C8A' H8A' 107.6 . . ?
C3A' C8A' H8A' 107.6 . . ?
C12' C3A' C4' 112.2(8) . . ?
C12' C3A' C8A' 111.7(8) . . ?
C4' C3A' C8A' 109.1(8) . . ?
C12' C3A' C3' 110.5(8) . . ?
C4' C3A' C3' 111.8(8) . . ?
C8A' C3A' C3' 101.1(8) . . ?
C11' C9' C3' 114.3(9) . . ?
C11' C9' C10' 107.4(9) . . ?
C3' C9' C10' 107.5(8) . . ?
C9' C10' H10D 109.5 . . ?
C9' C10' H10E 109.5 . . ?
H10D C10' H10E 109.5 . . ?
C9' C10' H10F 109.5 . . ?
H10D C10' H10F 109.5 . . ?
H10E C10' H10F 109.5 . . ?
C9' C11' H11D 109.5 . . ?
C9' C11' H11E 109.5 . . ?
H11D C11' H11E 109.5 . . ?
C9' C11' H11F 109.5 . . ?
H11D C11' H11F 109.5 . . ?
H11E C11' H11F 109.5 . . ?
C3A' C12' H12D 109.5 . . ?
C3A' C12' H12E 109.5 . . ?
H12D C12' H12E 109.5 . . ?
C3A' C12' H12F 109.5 . . ?
H12D C12' H12F 109.5 . . ?
H12E C12' H12F 109.5 . . ?
C6' C13' H13D 109.5 . . ?
C6' C13' H13E 109.5 . . ?
H13D C13' H13E 109.5 . . ?
C6' C13' H13F 109.5 . . ?
H13D C13' H13F 109.5 . . ?
H13E C13' H13F 109.5 . . ?
C15' C14' C6' 114.9(8) . . ?
C15' C14' H14C 108.5 . . ?
C6' C14' H14C 108.5 . . ?
C15' C14' H14D 108.5 . . ?
C6' C14' H14D 108.5 . . ?
H14C C14' H14D 107.5 . . ?
C16' C15' C14' 124.6(10) . . ?
C16' C15' H15' 117.7 . . ?
C14' C15' H15' 117.7 . . ?
C15' C16' H16C 120.0 . . ?
C15' C16' H16D 120.0 . . ?
H16C C16' H16D 120.0 . . ?
O2' C17' C18' 104.5(9) . . ?
O2' C17' H17C 110.8 . . ?
C18' C17' H17C 110.8 . . ?
O2' C17' H17D 110.8 . . ?
C18' C17' H17D 110.8 . . ?
H17C C17' H17D 108.9 . . ?
O3' C18' C17' 105.8(10) . . ?
O3' C18' H18C 110.6 . . ?
C17' C18' H18C 110.6 . . ?
O3' C18' H18D 110.6 . . ?
C17' C18' H18D 110.6 . . ?
H18C C18' H18D 108.7 . . ?

loop_
_geom_bond_atom_site_label_1
_geom_bond_atom_site_label_2
_geom_bond_distance
_geom_bond_site_symmetry_2
_geom_bond_publ_flag
Br1 C8 1.981(10) . ?
O1 C7 1.217(12) . ?
O2 C1 1.431(11) . ?
O2 C17 1.438(13) . ?
O3 C18 1.398(12) . ?
O3 C1 1.427(11) . ?
C1 C2 1.516(14) . ?
C1 C8A 1.568(13) . ?
C2 C3 1.532(14) . ?
C2 H2A 0.9900 . ?
C2 H2B 0.9900 . ?
C3 C9 1.525(14) . ?
C3 C3A 1.556(13) . ?
C3 H3 1.0000 . ?
C4 C3A 1.513(14) . ?
C4 C5 1.533(14) . ?
C4 H4A 0.9900 . ?
C4 H4B 0.9900 . ?
C5 C6 1.558(14) . ?
C5 H5A 0.9900 . ?
C5 H5B 0.9900 . ?
C6 C13 1.529(14) . ?
C6 C14 1.549(14) . ?
C6 C7 1.549(14) . ?
C7 C8 1.535(14) . ?
C8 C8A 1.505(14) . ?
C8 H8 1.0000 . ?
C8A C3A 1.578(13) . ?
C8A H8A 1.0000 . ?
C3A C12 1.546(14) . ?
C9 C10 1.532(14) . ?
C9 C11 1.562(14) . ?
C10 H10A 0.9800 . ?
C10 H10B 0.9800 . ?
C10 H10C 0.9800 . ?
C11 H11A 0.9800 . ?
C11 H11B 0.9800 . ?
C11 H11C 0.9800 . ?
C12 H12A 0.9800 . ?
C12 H12B 0.9800 . ?
C12 H12C 0.9800 . ?
C13 H13A 0.9800 . ?
C13 H13B 0.9800 . ?
C13 H13C 0.9800 . ?
C14 C15 1.513(15) . ?
C14 H14A 0.9900 . ?
C14 H14B 0.9900 . ?
C15 C16 1.307(15) . ?
C15 H15 0.9500 . ?
C16 H16A 0.9500 . ?
C16 H16B 0.9500 . ?
C17 C18 1.453(16) . ?
C17 H17A 0.9900 . ?
C17 H17B 0.9900 . ?
C18 H18A 0.9900 . ?
C18 H18B 0.9900 . ?
Br1' C8' 1.988(9) . ?
O1' C7' 1.217(12) . ?
O2' C17' 1.421(13) . ?
O2' C1' 1.435(12) . ?
O3' C18' 1.402(14) . ?
O3' C1' 1.438(11) . ?
C1' C2' 1.524(15) . ?
C1' C8A' 1.543(14) . ?
C2' C3' 1.545(14) . ?
C2' H2'1 0.9900 . ?
C2' H2'2 0.9900 . ?
C3' C9' 1.548(14) . ?
C3' C3A' 1.575(13) . ?
C3' H3' 1.0000 . ?
C4' C5' 1.525(14) . ?
C4' C3A' 1.553(14) . ?
C4' H4'1 0.9900 . ?
C4' H4'2 0.9900 . ?
C5' C6' 1.560(14) . ?
C5' H5'1 0.9900 . ?
C5' H5'2 0.9900 . ?
C6' C7' 1.515(15) . ?
C6' C13' 1.535(14) . ?
C6' C14' 1.538(14) . ?
C7' C8' 1.533(14) . ?
C8' C8A' 1.536(13) . ?
C8' H8' 1.0000 . ?
C8A' C3A' 1.562(14) . ?
C8A' H8A' 1.0000 . ?
C3A' C12' 1.546(14) . ?
C9' C11' 1.513(16) . ?
C9' C10' 1.551(15) . ?
C10' H10D 0.9800 . ?
C10' H10E 0.9800 . ?
C10' H10F 0.9800 . ?
C11' H11D 0.9800 . ?
C11' H11E 0.9800 . ?
C11' H11F 0.9800 . ?
C12' H12D 0.9800 . ?
C12' H12E 0.9800 . ?
C12' H12F 0.9800 . ?
C13' H13D 0.9800 . ?
C13' H13E 0.9800 . ?
C13' H13F 0.9800 . ?
C14' C15' 1.495(14) . ?
C14' H14C 0.9900 . ?
C14' H14D 0.9900 . ?
C15' C16' 1.335(15) . ?
C15' H15' 0.9500 . ?
C16' H16C 0.9500 . ?
C16' H16D 0.9500 . ?
C17' C18' 1.481(17) . ?
C17' H17C 0.9900 . ?
C17' H17D 0.9900 . ?
C18' H18C 0.9900 . ?
C18' H18D 0.9900 . ?
